data_7714637
loop_
_publ_author_name
'Wen, Wei-Yang'
'Ma, Wen'
'Hu, Bing'
'Xiao, Hui-Ping'
'Pan, Tian-Yu'
'Liu, Jia-Ting'
'Lin, Hao-Wei'
'Li, Xin-Xiong'
'Huang, Xiao-Ying'

_publ_section_title
;
 Mixed-valence compounds based on heterometallic-oxo-clusters containing
 Sb(III,V): crystal structures and proton conduction.
;
_journal_issue 3
_journal_name_full 'Dalton transactions (Cambridge, England : 2003)'
_journal_page_first 1156
_journal_page_last 1162
_journal_paper_doi 10.1039/d3dt03904h
_journal_volume 53
_journal_year 2024
_chemical_formula_moiety 'C48 H66.28 Co11.4 O111.14 Sb14, 10.86(H2 O), Co H12 O6'
_chemical_formula_sum 'C48 H113.2 Co12.4 O128 Sb14'
_chemical_formula_weight 5173.81
_space_group_crystal_system triclinic
_space_group_IT_number 2
_space_group_name_Hall '-P 1'
_space_group_name_H-M_alt 'P -1'
_atom_sites_solution_hydrogens mixed
_audit_creation_date 2023-10-13
_audit_creation_method
;
  Olex2 1.2
  (compiled May  9 2012 12:37:22, GUI svn.r4230)
;
_audit_update_record
;
2023-10-16 deposited with the CCDC.	2023-12-07 downloaded from the CCDC.
;
_cell_angle_alpha 76.3540(10)
_cell_angle_beta 71.8830(10)
_cell_angle_gamma 64.478(2)
_cell_formula_units_Z 1
_cell_length_a 13.7182(2)
_cell_length_b 14.6187(2)
_cell_length_c 18.7051(2)
_cell_measurement_reflns_used 51741
_cell_measurement_temperature 100(2)
_cell_measurement_theta_max 32.2210
_cell_measurement_theta_min 2.0910
_cell_volume 3194.49(9)
_computing_molecular_graphics
;
O. V. Dolomanov, L. J. Bourhis, R. J. Gildea, J. A. K. Howard and H. Puschmann,
OLEX2: a complete structure solution, refinement and analysis program.
J. Appl. Cryst. (2009). 42, 339-341.
;
_computing_publication_material
;
O. V. Dolomanov, L. J. Bourhis, R. J. Gildea, J. A. K. Howard and H. Puschmann,
OLEX2: a complete structure solution, refinement and analysis program.
J. Appl. Cryst. (2009). 42, 339-341.
;
_computing_structure_refinement 'SHELXL-2018/3 (Sheldrick, 2018)'
_diffrn_ambient_temperature 100(2)
_diffrn_measured_fraction_theta_full 0.999
_diffrn_measured_fraction_theta_max 0.860
_diffrn_measurement_device_type 'multiwire proportional'
_diffrn_measurement_method 'phi and omega scans'
_diffrn_radiation_monochromator graphite
_diffrn_radiation_type MoK\a
_diffrn_radiation_wavelength 0.71073
_diffrn_reflns_av_unetI/netI 0.0424
_diffrn_reflns_Laue_measured_fraction_full 0.999
_diffrn_reflns_Laue_measured_fraction_max 0.860
_diffrn_reflns_limit_h_max 19
_diffrn_reflns_limit_h_min -19
_diffrn_reflns_limit_k_max 21
_diffrn_reflns_limit_k_min -21
_diffrn_reflns_limit_l_max 27
_diffrn_reflns_limit_l_min -26
_diffrn_reflns_number 19313
_diffrn_reflns_point_group_measured_fraction_full 0.999
_diffrn_reflns_point_group_measured_fraction_max 0.860
_diffrn_reflns_theta_full 25.242
_diffrn_reflns_theta_max 32.146
_diffrn_reflns_theta_min 1.794
_diffrn_source 'micro-focus sealed X-ray tube'
_exptl_absorpt_coefficient_mu 4.608
_exptl_absorpt_correction_T_max 1.00000
_exptl_absorpt_correction_T_min 0.66602
_exptl_absorpt_correction_type multi-scan
_exptl_absorpt_process_details
;
CrysAlisPro 1.171.42.91a (Rigaku Oxford Diffraction, 2023)
Empirical absorption correction using spherical harmonics,
implemented in SCALE3 ABSPACK scaling algorithm.
;
_exptl_crystal_colour pink
_exptl_crystal_density_diffrn 2.689
_exptl_crystal_description prismatic
_exptl_crystal_F_000 2474
_exptl_crystal_size_max 0.300
_exptl_crystal_size_mid 0.150
_exptl_crystal_size_min 0.100
_refine_diff_density_max 2.754
_refine_diff_density_min -3.865
_refine_diff_density_rms 0.268
_refine_ls_extinction_method none
_refine_ls_goodness_of_fit_ref 1.053
_refine_ls_hydrogen_treatment mixed
_refine_ls_matrix_type full
_refine_ls_number_parameters 1114
_refine_ls_number_reflns 19313
_refine_ls_number_restraints 331
_refine_ls_restrained_S_all 1.046
_refine_ls_R_factor_all 0.0606
_refine_ls_R_factor_gt 0.0483
_refine_ls_shift/su_max 0.004
_refine_ls_shift/su_mean 0.000
_refine_ls_structure_factor_coef Fsqd
_refine_ls_weighting_details 'w=1/[\s^2^(Fo^2^)+(0.0481P)^2^+41.0889P] where P=(Fo^2^+2Fc^2^)/3'
_refine_ls_weighting_scheme calc
_refine_ls_wR_factor_gt 0.1204
_refine_ls_wR_factor_ref 0.1265
_reflns_Friedel_coverage 0.000
_reflns_number_gt 16041
_reflns_number_total 19313
_reflns_threshold_expression 'I > 2\s(I)'
_cod_data_source_file d3dt03904h2.cif
_cod_data_source_block X_TW
_cod_depositor_comments 'Adding full bibliography for 7714637--7714638.cif.'
_cod_original_cell_volume 3194.50(9)
_cod_original_formula_sum 'C48 H113.20 Co12.40 O128 Sb14'
_cod_database_code 7714637
_shelx_estimated_absorpt_t_max 0.656
_shelx_estimated_absorpt_t_min 0.339
_shelx_shelxl_version_number 2018/3
_shelx_space_group_comment
;
The symmetry employed for this shelxl refinement is uniquely defined
by the following loop, which should always be used as a source of
symmetry information in preference to the above space-group names.
They are only intended as comments.
;

loop_
_space_group_symop_operation_xyz
'x, y, z'
'-x, -y, -z'

loop_
_atom_site_label
_atom_site_type_symbol
_atom_site_fract_x
_atom_site_fract_y
_atom_site_fract_z
_atom_site_U_iso_or_equiv
_atom_site_adp_type
_atom_site_occupancy
_atom_site_site_symmetry_order
_atom_site_calc_flag
_atom_site_refinement_flags_posn
_atom_site_refinement_flags_adp
_atom_site_refinement_flags_occupancy
_atom_site_disorder_assembly
_atom_site_disorder_group
Sb1 Sb 0.52678(3) 0.44957(3) 0.75365(2) 0.00880(7) Uani 1 1 d . . . . .
Sb2 Sb 0.39110(3) 0.58319(3) 0.92088(2) 0.01059(8) Uani 1 1 d . . . . .
Sb3 Sb 0.53153(3) 0.30708(3) 0.94213(2) 0.01135(8) Uani 1 1 d . . . . .
Sb4 Sb 0.68940(3) 0.46683(3) 0.86644(2) 0.01348(8) Uani 1 1 d . . . . .
Sb5 Sb 0.64815(3) 0.30801(3) 0.58991(2) 0.01246(8) Uani 1 1 d . . . . .
Sb6 Sb 0.53971(3) 0.58527(3) 0.56305(2) 0.01062(8) Uani 1 1 d . . . . .
Sb7 Sb 0.35443(3) 0.45465(3) 0.63889(2) 0.01334(8) Uani 1 1 d . . . . .
Co1 Co 0.36842(7) 0.32969(6) 0.82450(4) 0.01350(15) Uani 1 1 d . . . . .
Co2 Co 0.41490(7) 0.69152(6) 0.73231(5) 0.01585(16) Uani 1 1 d . . . . .
Co3 Co 0.78909(7) 0.33864(6) 0.70512(4) 0.01293(15) Uani 1 1 d . . . . .
Co4 Co 0.12563(9) 0.42720(9) 0.80866(6) 0.0293(2) Uani 1 1 d . . . . .
Co5 Co 0.77059(8) -0.13213(6) 0.91426(5) 0.01860(17) Uani 1 1 d D . . . .
Co6 Co 1.05042(15) 0.13766(14) 0.47500(10) 0.0214(4) Uani 0.5 1 d D . P . .
Co7 Co -0.0577(4) 0.4380(4) 0.7019(3) 0.0209(9) Uani 0.2 1 d D . P . .
O1 O 0.2780(4) 0.3062(3) 0.7615(2) 0.0172(8) Uani 1 1 d . . . . .
O2 O 0.2932(5) 0.2201(4) 0.6715(3) 0.0312(12) Uani 1 1 d . . . . .
O3 O 0.4677(4) 0.1836(3) 0.7914(2) 0.0174(9) Uani 1 1 d . . . . .
O4 O 0.5166(4) 0.2684(3) 0.6303(2) 0.0144(8) Uani 1 1 d . . . . .
O5 O 0.7165(4) 0.1468(4) 0.6474(3) 0.0213(9) Uani 1 1 d . . . . .
O6 O 0.6708(5) 0.0127(4) 0.7000(3) 0.0306(12) Uani 1 1 d . . . . .
O7 O 0.2121(4) 0.2857(3) 1.0482(2) 0.0176(9) Uani 1 1 d . . . . .
O8 O 0.3379(4) 0.2603(3) 0.9366(2) 0.0173(9) Uani 1 1 d . . . . .
O9 O 0.2201(4) 0.4356(4) 0.8690(2) 0.0174(9) Uani 1 1 d . . . . .
O10 O 0.3282(3) 0.4744(3) 0.9656(2) 0.0143(8) Uani 1 1 d . . . . .
O11 O 0.2072(4) 0.6598(3) 0.9101(3) 0.0201(9) Uani 1 1 d . . . . .
O12 O 0.0473(4) 0.6372(4) 0.9570(4) 0.0344(14) Uani 1 1 d . . . . .
O13 O 0.1797(4) 0.5317(4) 0.7166(3) 0.0206(9) Uani 1 1 d . . . . .
O14 O 0.0394(4) 0.6839(5) 0.7287(3) 0.0322(12) Uani 1 1 d . . . . .
O15 O 0.3197(4) 0.6048(3) 0.6160(2) 0.0154(8) Uani 1 1 d . . . . .
O16 O 0.2474(5) 0.7239(5) 0.7397(3) 0.0299(12) Uani 1 1 d . . . . .
O17 O 0.3854(4) 0.7863(3) 0.6321(3) 0.0194(9) Uani 1 1 d . . . . .
O18 O 0.2739(5) 0.8522(4) 0.5519(3) 0.0324(12) Uani 1 1 d . . . . .
O19 O 0.3627(4) 0.7838(4) 0.8153(3) 0.0224(10) Uani 1 1 d . . . . .
O20 O 0.4104(6) 0.8585(5) 0.8817(4) 0.0451(16) Uani 1 1 d . . . . .
O21 O 0.5541(4) 0.7251(4) 0.7202(3) 0.0237(10) Uani 1 1 d . . . . .
O22 O 0.5869(4) 0.6158(4) 0.8662(3) 0.0199(9) Uani 1 1 d . . . . .
O23 O 0.7884(4) 0.5505(4) 0.7779(3) 0.0214(9) Uani 1 1 d . . . . .
O24 O 0.7934(5) 0.7053(5) 0.7402(4) 0.0427(16) Uani 1 1 d . . . . .
O25 O 0.8974(4) 0.3155(3) 0.7723(3) 0.0182(9) Uani 1 1 d . . . . .
O26 O 0.9714(5) 0.2175(4) 0.8680(3) 0.0295(11) Uani 1 1 d . . . . .
O27 O 0.8123(4) 0.1921(3) 0.7616(2) 0.0169(8) Uani 1 1 d . . . . .
O28 O 0.6956(4) 0.2721(3) 0.9074(2) 0.0145(8) Uani 1 1 d . . . . .
O29 O 0.6045(4) 0.1420(3) 0.9145(3) 0.0183(9) Uani 1 1 d . . . . .
O30 O 0.7693(4) 0.0132(3) 0.8842(3) 0.0231(10) Uani 1 1 d . . . . .
O31 O 0.8758(4) 0.2746(4) 0.6044(3) 0.0201(9) Uani 1 1 d . . . . .
O32 O 0.9565(4) 0.3045(4) 0.4822(3) 0.0251(10) Uani 1 1 d . . . . .
O33 O 0.8393(4) 0.4527(4) 0.6363(2) 0.0167(8) Uani 1 1 d . . . . .
O34 O 0.6977(4) 0.4834(3) 0.5359(2) 0.0152(8) Uani 1 1 d . . . . .
O35 O 0.6512(4) 0.6703(3) 0.5613(3) 0.0184(9) Uani 1 1 d . . . . .
O36 O 0.8265(4) 0.6582(4) 0.5162(3) 0.0298(12) Uani 1 1 d . . . . .
O37 O 0.5031(3) 0.3455(3) 0.8391(2) 0.0116(7) Uani 1 1 d . . . . .
O38 O 0.4030(3) 0.4332(3) 0.7323(2) 0.0130(8) Uani 1 1 d . . . . .
O39 O 0.4260(3) 0.5655(3) 0.8132(2) 0.0122(8) Uani 1 1 d . . . . .
O40 O 0.5217(3) 0.5676(3) 0.6734(2) 0.0120(7) Uani 1 1 d . . . . .
O41 O 0.6426(3) 0.3503(3) 0.6845(2) 0.0123(8) Uani 1 1 d . . . . .
O42 O 0.6620(3) 0.4418(3) 0.7764(2) 0.0130(8) Uani 1 1 d . . . . .
O43 O 0.5373(3) 0.4535(3) 0.9262(2) 0.0132(8) Uani 1 1 d . . . . .
O44 O 0.5122(3) 0.4513(3) 0.5800(2) 0.0130(8) Uani 1 1 d . . . . .
O45 O 0.0784(5) 0.3155(5) 0.8970(4) 0.0341(13) Uani 1 1 d D . . . .
H45A H 0.037(6) 0.344(7) 0.934(4) 0.051 Uiso 1 1 d D U . . .
H45B H 0.061(7) 0.275(6) 0.885(5) 0.051 Uiso 1 1 d D U . . .
O46 O 0.0428(4) 0.4140(4) 0.7458(3) 0.0293(12) Uani 1 1 d . U . . .
O47 O -0.0155(4) 0.5540(4) 0.8549(3) 0.0271(11) Uani 1 1 d D . . . .
H47A H -0.017(9) 0.603(4) 0.823(3) 0.041 Uiso 1 1 d D U . . .
H47B H -0.013(8) 0.560(6) 0.897(2) 0.041 Uiso 1 1 d D U . . .
O48 O 0.7554(7) -0.1329(4) 0.8088(3) 0.0444(17) Uani 1 1 d D . . . .
H48A H 0.763(10) -0.184(4) 0.793(5) 0.067 Uiso 1 1 d D U . . .
H48B H 0.735(10) -0.079(4) 0.781(5) 0.067 Uiso 1 1 d D U . . .
O49 O 0.6052(5) -0.0868(5) 0.9612(4) 0.0427(16) Uani 1 1 d D . . . .
H49A H 0.5597(15) -0.035(4) 0.943(3) 0.064 Uiso 1 1 d D U . . .
H49B H 0.5784(18) -0.127(3) 0.990(5) 0.064 Uiso 1 1 d D U . . .
O50 O 0.9428(5) -0.1930(5) 0.8710(4) 0.0381(14) Uani 1 1 d D . . . .
H50A H 0.962(8) -0.242(5) 0.903(4) 0.057 Uiso 1 1 d D U . . .
H50B H 0.980(8) -0.202(7) 0.8275(19) 0.057 Uiso 1 1 d D U . . .
O51 O 0.7936(6) -0.1261(5) 1.0213(4) 0.0435(16) Uani 1 1 d D . . . .
H51A H 0.838(6) -0.100(6) 1.0152(15) 0.065 Uiso 1 1 d D U . . .
H51B H 0.808(7) -0.182(2) 1.047(2) 0.065 Uiso 1 1 d D U . . .
O52 O 1.0609(9) 0.1424(9) 0.3610(5) 0.088(3) Uani 1 1 d D U . . .
H52A H 1.068(13) 0.193(5) 0.3328(17) 0.132 Uiso 1 1 d D U . . .
H52B H 1.096(12) 0.088(2) 0.343(2) 0.132 Uiso 1 1 d D U . . .
O53 O 1.0918(9) 0.0973(9) 0.5782(6) 0.033(2) Uani 0.5 1 d D . P A .
H53A H 1.114(11) 0.133(6) 0.591(3) 0.050 Uiso 0.5 1 d D U P . .
H53B H 1.058(9) 0.068(9) 0.613(2) 0.050 Uiso 0.5 1 d D U P . .
O54 O 1.1992(11) 0.1712(10) 0.4297(7) 0.0385(19) Uani 0.5 1 d D . P A 1
H54A H 1.212(7) 0.188(11) 0.464(2) 0.058 Uiso 0.5 1 d D U P B 1
H54B H 1.192(6) 0.212(9) 0.391(5) 0.058 Uiso 0.5 1 d D U P C 1
O54B O 1.2843(10) 0.1812(9) 0.3877(7) 0.0385(19) Uani 0.5 1 d D . P D 2
H54C H 1.333(5) 0.145(4) 0.356(3) 0.058 Uiso 0.5 1 d D U P E 2
H54D H 1.233(3) 0.163(3) 0.410(6) 0.058 Uiso 0.5 1 d D U P F 2
O55 O 1.1283(9) -0.0183(8) 0.4654(7) 0.031(2) Uani 0.5 1 d D . P A .
H55A H 1.179(8) -0.051(2) 0.487(7) 0.047 Uiso 0.5 1 d D U P . .
H55B H 1.088(3) -0.047(3) 0.467(9) 0.047 Uiso 0.5 1 d D U P . .
O56 O 0.9051(9) 0.1085(9) 0.5132(7) 0.035(3) Uani 0.5 1 d D . P A .
H56A H 0.875(7) 0.111(11) 0.5585(17) 0.042 Uiso 0.5 1 d D U P . .
H56B H 0.863(6) 0.132(10) 0.485(4) 0.042 Uiso 0.5 1 d D U P . .
O57 O -0.0420(4) 0.5704(4) 0.6398(3) 0.0223(10) Uani 1 1 d D . . . .
H57A H -0.081(5) 0.6243(12) 0.658(2) 0.033 Uiso 1 1 d D U . . .
H57B H -0.019(6) 0.573(2) 0.5942(8) 0.033 Uiso 1 1 d D U . . .
O58 O 0.085(2) 0.322(3) 0.6384(18) 0.095(5) Uani 0.359(15) 1 d D U P G 1
H58A H 0.136(6) 0.342(9) 0.622(11) 0.143 Uiso 0.359(15) 1 d D U P G 1
H58B H 0.065(5) 0.309(13) 0.607(9) 0.143 Uiso 0.359(15) 1 d D U P G 1
O58B O 0.1050(12) 0.2238(15) 0.6554(11) 0.095(5) Uani 0.641(15) 1 d D . P G 2
H58C H 0.155(12) 0.230(14) 0.667(14) 0.143 Uiso 0.641(15) 1 d D U P G 2
H58D H 0.109(17) 0.165(5) 0.661(16) 0.143 Uiso 0.641(15) 1 d D U P G 2
C1 C 0.3285(6) 0.2333(5) 0.7200(4) 0.0195(12) Uani 1 1 d . . . . .
C2 C 0.4446(6) 0.1591(5) 0.7307(3) 0.0175(12) Uani 1 1 d . . . . .
H2A H 0.446540 0.088019 0.743052 0.021 Uiso 1 1 calc R U . . .
C3 C 0.5322(5) 0.1652(5) 0.6572(3) 0.0160(11) Uani 1 1 d . . . . .
H3A H 0.522569 0.135407 0.618185 0.019 Uiso 1 1 calc R U . . .
C4 C 0.6483(6) 0.1022(5) 0.6709(3) 0.0201(12) Uani 1 1 d . . . . .
C5 C 0.2513(5) 0.3153(4) 0.9802(3) 0.0141(10) Uani 1 1 d . . . . .
C6 C 0.1888(5) 0.4246(5) 0.9492(3) 0.0148(11) Uani 1 1 d . . . . .
H6A H 0.107189 0.440058 0.965986 0.018 Uiso 1 1 calc R U . . .
C7 C 0.2129(5) 0.4988(4) 0.9801(3) 0.0156(11) Uani 1 1 d . . . . .
H7A H 0.182216 0.494089 1.036242 0.019 Uiso 1 1 calc R U . . .
C8 C 0.1502(5) 0.6070(5) 0.9457(4) 0.0207(12) Uani 1 1 d . . . . .
C9 C 0.1352(5) 0.6290(6) 0.7000(4) 0.0210(13) Uani 1 1 d . . . . .
C10 C 0.2094(5) 0.6770(5) 0.6392(4) 0.0186(12) Uani 1 1 d . . . . .
H10A H 0.176362 0.706538 0.594140 0.022 Uiso 1 1 calc R U . . .
C11 C 0.2132(5) 0.7624(5) 0.6699(4) 0.0225(13) Uani 1 1 d . . . . .
H11A H 0.137701 0.818607 0.678870 0.027 Uiso 1 1 calc R U . . .
C12 C 0.2975(6) 0.8043(5) 0.6131(4) 0.0205(13) Uani 1 1 d . . . . .
C13 C 0.4315(7) 0.8094(5) 0.8294(5) 0.0289(15) Uani 1 1 d . . . . .
C14 C 0.5522(6) 0.7703(5) 0.7806(4) 0.0265(14) Uani 1 1 d . . . . .
H14A H 0.576281 0.828792 0.759376 0.032 Uiso 1 1 calc R U . . .
C15 C 0.6288(6) 0.6923(5) 0.8289(4) 0.0237(14) Uani 1 1 d . . . . .
H15A H 0.631683 0.727159 0.867797 0.028 Uiso 1 1 calc R U . . .
C16 C 0.7460(6) 0.6462(6) 0.7788(4) 0.0257(14) Uani 1 1 d . . . . .
C17 C 0.9146(5) 0.2377(5) 0.8217(4) 0.0171(11) Uani 1 1 d . . . . .
C18 C 0.8605(5) 0.1647(5) 0.8250(3) 0.0161(11) Uani 1 1 d . . . . .
H18A H 0.918369 0.093645 0.823342 0.019 Uiso 1 1 calc R U . . .
C19 C 0.7693(5) 0.1694(4) 0.8989(3) 0.0158(11) Uani 1 1 d . . . . .
H19A H 0.805830 0.141584 0.942334 0.019 Uiso 1 1 calc R U . . .
C20 C 0.7100(5) 0.1026(4) 0.8988(3) 0.0151(11) Uani 1 1 d . . . . .
C21 C 0.9069(5) 0.3310(5) 0.5473(3) 0.0156(11) Uani 1 1 d . . . . .
C22 C 0.8781(5) 0.4407(5) 0.5573(3) 0.0156(11) Uani 1 1 d . . . . .
H22A H 0.946399 0.456431 0.536165 0.019 Uiso 1 1 calc R U . . .
C23 C 0.7888(5) 0.5143(5) 0.5152(3) 0.0155(11) Uani 1 1 d . . . . .
H23A H 0.821689 0.511773 0.459529 0.019 Uiso 1 1 calc R U . . .
C24 C 0.7544(5) 0.6222(5) 0.5324(4) 0.0203(12) Uani 1 1 d . . . . .
Co8 Co 0.500000 1.000000 0.500000 0.0207(3) Uani 1 2 d DS . P . .
O59 O 0.5969(5) 0.8546(4) 0.4686(3) 0.0289(11) Uani 1 1 d D . . . .
H59A H 0.608(6) 0.8064(16) 0.5019(13) 0.043 Uiso 1 1 d D U . . .
H59B H 0.644(5) 0.8483(18) 0.429(2) 0.043 Uiso 1 1 d D U . . .
O60 O 0.3658(5) 0.9911(4) 0.4792(4) 0.0343(13) Uani 1 1 d D . . . .
H60A H 0.359(7) 0.939(4) 0.505(5) 0.051 Uiso 1 1 d D U . . .
H60B H 0.311(5) 1.044(3) 0.488(5) 0.051 Uiso 1 1 d D U . . .
O61 O 0.4644(6) 0.9337(5) 0.6125(3) 0.0431(15) Uani 1 1 d D . . . .
H61A H 0.516(2) 0.907(7) 0.633(2) 0.065 Uiso 1 1 d D U . . .
H61B H 0.403(3) 0.964(5) 0.6386(18) 0.065 Uiso 1 1 d D U . . .
O1W O 0.4391(6) 0.0240(5) 0.8898(3) 0.0350(13) Uani 1 1 d D . . . .
H1C H 0.452(7) -0.030(3) 0.875(4) 0.053 Uiso 1 1 d D U . . .
H1D H 0.459(9) 0.066(5) 0.858(4) 0.053 Uiso 1 1 d D U . . .
O2W O 0.0907(9) 0.9106(7) 0.7950(6) 0.096(4) Uani 1 1 d D . . . .
H2C H 0.107(7) 0.856(2) 0.823(3) 0.144 Uiso 1 1 d D U . . .
H2D H 0.118(3) 0.949(2) 0.797(4) 0.144 Uiso 1 1 d D U . . .
O3W O 0.9425(11) 0.0181(7) 0.6935(5) 0.068(3) Uani 0.788(13) 1 d D . P H 1
H3C H 0.998(9) 0.001(14) 0.709(9) 0.103 Uiso 0.788(13) 1 d D U P H 1
H3D H 0.899(10) -0.010(12) 0.716(9) 0.103 Uiso 0.788(13) 1 d D U P H 1
O3B O 0.884(4) 0.1219(16) 0.6530(13) 0.068(3) Uani 0.212(13) 1 d D U P H 2
H3E H 0.85(2) 0.142(6) 0.695(2) 0.103 Uiso 0.212(13) 1 d D U P H 2
H3F H 0.91(4) 0.060(2) 0.652(6) 0.103 Uiso 0.212(13) 1 d D U P H 2
O4W O 0.2421(17) 0.0254(13) 0.7362(11) 0.129(12) Uani 0.5 1 d D . P . .
H4C H 0.209(3) 0.040(12) 0.7029(17) 0.193 Uiso 0.5 1 d D U P . .
H4D H 0.206(6) 0.019(15) 0.7798(13) 0.193 Uiso 0.5 1 d D U P . .
O5W O 0.9503(14) -0.0644(12) 1.0253(10) 0.117(11) Uani 0.5 1 d D . P I 1
H5C H 0.950(4) -0.023(3) 1.048(2) 0.175 Uiso 0.5 1 d D U P J 1
H5D H 1.010(3) -0.096(5) 0.998(4) 0.175 Uiso 0.5 1 d D U P K 1
O5B O 0.810(2) 0.0138(16) 1.0936(14) 0.193(19) Uani 0.5 1 d D . P L 2
H5E H 0.80(3) -0.001(16) 1.1397(17) 0.290 Uiso 0.5 1 d D U P M 2
H5F H 0.841(3) 0.054(3) 1.076(16) 0.290 Uiso 0.5 1 d D U P N 2

loop_
_atom_site_aniso_label
_atom_site_aniso_U_11
_atom_site_aniso_U_22
_atom_site_aniso_U_33
_atom_site_aniso_U_23
_atom_site_aniso_U_13
_atom_site_aniso_U_12
Sb1 0.01047(16) 0.01042(15) 0.00651(14) -0.00100(11) -0.00178(11) -0.00514(13)
Sb2 0.01146(16) 0.01205(16) 0.00873(15) -0.00309(12) -0.00048(12) -0.00536(13)
Sb3 0.01412(17) 0.01259(16) 0.00806(15) -0.00023(12) -0.00297(12) -0.00611(13)
Sb4 0.01050(17) 0.02069(19) 0.01172(16) -0.00601(13) -0.00204(13) -0.00665(14)
Sb5 0.01532(18) 0.01346(17) 0.00903(16) -0.00305(12) -0.00220(13) -0.00556(14)
Sb6 0.01226(17) 0.01136(16) 0.00793(15) 0.00011(11) -0.00190(12) -0.00529(13)
Sb7 0.01761(18) 0.01885(18) 0.00885(16) 0.00074(13) -0.00448(13) -0.01219(15)
Co1 0.0149(4) 0.0146(4) 0.0113(3) 0.0001(3) -0.0013(3) -0.0080(3)
Co2 0.0194(4) 0.0110(3) 0.0131(3) -0.0009(3) 0.0006(3) -0.0054(3)
Co3 0.0114(4) 0.0126(3) 0.0135(3) -0.0021(3) -0.0015(3) -0.0042(3)
Co4 0.0259(5) 0.0358(6) 0.0286(5) 0.0010(4) -0.0082(4) -0.0152(4)
Co5 0.0265(5) 0.0125(4) 0.0150(4) 0.0004(3) -0.0042(3) -0.0074(3)
Co6 0.0193(8) 0.0199(8) 0.0212(8) -0.0063(6) -0.0063(7) -0.0013(7)
Co7 0.017(2) 0.028(2) 0.019(2) -0.0078(17) -0.0024(16) -0.0091(18)
O1 0.018(2) 0.021(2) 0.017(2) -0.0039(16) -0.0019(16) -0.0123(18)
O2 0.028(3) 0.035(3) 0.036(3) -0.015(2) -0.013(2) -0.009(2)
O3 0.021(2) 0.019(2) 0.016(2) -0.0035(16) -0.0045(16) -0.0107(18)
O4 0.019(2) 0.0126(19) 0.0134(19) -0.0010(14) -0.0032(15) -0.0084(16)
O5 0.022(2) 0.016(2) 0.023(2) -0.0014(17) -0.0067(18) -0.0046(18)
O6 0.036(3) 0.020(2) 0.033(3) 0.009(2) -0.014(2) -0.010(2)
O7 0.022(2) 0.017(2) 0.0107(18) -0.0004(15) -0.0004(16) -0.0073(17)
O8 0.020(2) 0.016(2) 0.0139(19) -0.0035(15) 0.0027(16) -0.0089(17)
O9 0.015(2) 0.023(2) 0.0119(19) 0.0038(16) -0.0048(15) -0.0065(17)
O10 0.0123(19) 0.0149(19) 0.0166(19) 0.0026(15) -0.0053(15) -0.0072(16)
O11 0.013(2) 0.016(2) 0.028(2) 0.0068(17) -0.0058(17) -0.0069(17)
O12 0.011(2) 0.020(2) 0.061(4) 0.013(2) -0.010(2) -0.0038(19)
O13 0.017(2) 0.029(2) 0.017(2) 0.0021(17) -0.0042(17) -0.0125(19)
O14 0.012(2) 0.042(3) 0.033(3) 0.006(2) -0.005(2) -0.007(2)
O15 0.0126(19) 0.022(2) 0.0122(19) 0.0008(15) -0.0023(15) -0.0086(17)
O16 0.034(3) 0.052(3) 0.015(2) -0.007(2) 0.002(2) -0.030(3)
O17 0.019(2) 0.016(2) 0.024(2) 0.0066(17) -0.0099(18) -0.0082(17)
O18 0.037(3) 0.023(3) 0.042(3) 0.008(2) -0.024(3) -0.013(2)
O19 0.022(2) 0.017(2) 0.026(2) -0.0071(18) 0.0002(18) -0.0068(18)
O20 0.044(4) 0.039(3) 0.062(4) -0.031(3) -0.006(3) -0.017(3)
O21 0.020(2) 0.028(3) 0.020(2) -0.0036(18) 0.0015(18) -0.011(2)
O22 0.022(2) 0.020(2) 0.021(2) -0.0066(17) -0.0026(18) -0.0108(18)
O23 0.018(2) 0.026(2) 0.025(2) -0.0095(19) -0.0011(18) -0.0121(19)
O24 0.035(3) 0.034(3) 0.062(4) -0.020(3) 0.015(3) -0.027(3)
O25 0.020(2) 0.018(2) 0.018(2) 0.0029(16) -0.0053(17) -0.0111(18)
O26 0.032(3) 0.032(3) 0.034(3) 0.009(2) -0.021(2) -0.019(2)
O27 0.021(2) 0.015(2) 0.018(2) -0.0017(16) -0.0072(17) -0.0084(17)
O28 0.014(2) 0.0115(18) 0.0142(19) -0.0009(14) -0.0039(15) -0.0018(15)
O29 0.020(2) 0.016(2) 0.020(2) -0.0002(16) -0.0056(17) -0.0088(17)
O30 0.026(2) 0.011(2) 0.027(2) -0.0019(17) -0.0013(19) -0.0060(18)
O31 0.018(2) 0.018(2) 0.020(2) -0.0056(17) 0.0021(17) -0.0056(18)
O32 0.024(2) 0.032(3) 0.020(2) -0.0118(19) 0.0074(18) -0.017(2)
O33 0.018(2) 0.023(2) 0.0114(19) -0.0029(16) -0.0015(15) -0.0108(18)
O34 0.013(2) 0.016(2) 0.017(2) -0.0044(15) -0.0020(15) -0.0056(16)
O35 0.017(2) 0.016(2) 0.025(2) -0.0018(17) -0.0057(17) -0.0090(17)
O36 0.021(2) 0.022(2) 0.049(3) 0.002(2) -0.009(2) -0.013(2)
O37 0.0161(19) 0.0144(19) 0.0075(17) 0.0009(13) -0.0048(14) -0.0087(16)
O38 0.016(2) 0.0158(19) 0.0112(18) 0.0004(14) -0.0052(15) -0.0093(16)
O39 0.0146(19) 0.0112(18) 0.0109(18) -0.0035(14) -0.0026(14) -0.0041(15)
O40 0.016(2) 0.0108(18) 0.0096(17) 0.0012(13) -0.0044(14) -0.0063(15)
O41 0.0128(19) 0.0134(18) 0.0101(17) -0.0044(14) -0.0017(14) -0.0038(15)
O42 0.0123(19) 0.017(2) 0.0117(18) -0.0042(14) -0.0024(14) -0.0063(16)
O43 0.0131(19) 0.0148(19) 0.0122(18) -0.0039(14) -0.0035(14) -0.0043(15)
O44 0.0141(19) 0.0165(19) 0.0112(18) 0.0000(14) -0.0030(14) -0.0093(16)
O45 0.026(3) 0.043(3) 0.042(3) -0.012(3) -0.001(2) -0.022(3)
O46 0.014(2) 0.019(2) 0.059(3) 0.008(2) -0.014(2) -0.0131(18)
O47 0.021(2) 0.039(3) 0.019(2) -0.005(2) -0.0027(19) -0.010(2)
O48 0.092(5) 0.018(3) 0.033(3) 0.006(2) -0.038(3) -0.019(3)
O49 0.030(3) 0.025(3) 0.047(4) 0.010(2) 0.006(3) -0.004(2)
O50 0.027(3) 0.029(3) 0.048(4) 0.012(3) -0.009(3) -0.010(2)
O51 0.077(5) 0.032(3) 0.039(3) 0.005(2) -0.031(3) -0.029(3)
O52 0.098(7) 0.129(9) 0.052(5) 0.030(5) -0.032(5) -0.069(7)
O53 0.022(5) 0.037(6) 0.030(6) -0.002(5) -0.008(4) -0.002(4)
O54 0.037(4) 0.042(5) 0.041(5) -0.008(4) -0.020(4) -0.010(4)
O54B 0.037(4) 0.042(5) 0.041(5) -0.008(4) -0.020(4) -0.010(4)
O55 0.028(6) 0.026(5) 0.039(6) -0.003(4) -0.016(5) -0.004(4)
O56 0.028(6) 0.028(6) 0.040(6) -0.002(5) -0.005(5) -0.006(5)
O57 0.033(3) 0.020(2) 0.015(2) 0.0016(17) -0.0054(19) -0.013(2)
O58 0.050(7) 0.128(12) 0.130(11) -0.088(10) 0.008(7) -0.039(8)
O58B 0.050(7) 0.128(12) 0.130(11) -0.088(10) 0.008(7) -0.039(8)
C1 0.022(3) 0.019(3) 0.020(3) -0.001(2) -0.004(2) -0.011(2)
C2 0.025(3) 0.015(3) 0.017(3) -0.001(2) -0.007(2) -0.011(2)
C3 0.021(3) 0.018(3) 0.013(3) -0.002(2) -0.003(2) -0.011(2)
C4 0.028(3) 0.018(3) 0.012(3) 0.000(2) -0.006(2) -0.008(3)
C5 0.017(3) 0.015(3) 0.013(2) -0.0004(19) -0.003(2) -0.010(2)
C6 0.012(3) 0.017(3) 0.014(3) 0.002(2) -0.003(2) -0.007(2)
C7 0.014(3) 0.012(3) 0.018(3) 0.001(2) -0.003(2) -0.006(2)
C8 0.016(3) 0.017(3) 0.027(3) 0.003(2) -0.009(2) -0.004(2)
C9 0.018(3) 0.034(4) 0.015(3) 0.002(2) -0.007(2) -0.014(3)
C10 0.012(3) 0.021(3) 0.018(3) 0.000(2) -0.002(2) -0.004(2)
C11 0.014(3) 0.025(3) 0.027(3) -0.011(3) -0.003(2) -0.004(2)
C12 0.021(3) 0.010(3) 0.030(3) -0.002(2) -0.009(3) -0.003(2)
C13 0.032(4) 0.015(3) 0.039(4) -0.009(3) -0.003(3) -0.009(3)
C14 0.027(4) 0.018(3) 0.036(4) -0.007(3) 0.000(3) -0.014(3)
C15 0.025(3) 0.025(3) 0.031(3) -0.011(3) -0.004(3) -0.017(3)
C16 0.018(3) 0.031(4) 0.036(4) -0.012(3) -0.001(3) -0.016(3)
C17 0.011(3) 0.017(3) 0.022(3) -0.003(2) -0.003(2) -0.004(2)
C18 0.012(3) 0.015(3) 0.019(3) 0.000(2) -0.005(2) -0.002(2)
C19 0.017(3) 0.013(3) 0.014(3) 0.002(2) -0.006(2) -0.003(2)
C20 0.021(3) 0.013(3) 0.012(2) 0.0006(19) -0.006(2) -0.007(2)
C21 0.012(3) 0.019(3) 0.015(3) -0.004(2) -0.002(2) -0.005(2)
C22 0.013(3) 0.018(3) 0.016(3) -0.003(2) 0.000(2) -0.007(2)
C23 0.011(3) 0.021(3) 0.013(3) -0.002(2) -0.001(2) -0.007(2)
C24 0.015(3) 0.022(3) 0.025(3) 0.004(2) -0.007(2) -0.010(2)
Co8 0.0263(7) 0.0140(5) 0.0233(6) 0.0001(4) -0.0085(5) -0.0086(5)
O59 0.039(3) 0.017(2) 0.026(3) -0.0019(18) -0.011(2) -0.005(2)
O60 0.032(3) 0.015(2) 0.057(4) -0.002(2) -0.020(3) -0.005(2)
O61 0.068(5) 0.037(3) 0.030(3) 0.008(2) -0.018(3) -0.027(3)
O1W 0.056(4) 0.029(3) 0.024(3) 0.001(2) -0.009(3) -0.023(3)
O2W 0.098(8) 0.053(5) 0.070(6) -0.020(5) 0.011(5) 0.018(5)
O3W 0.107(8) 0.030(4) 0.030(4) -0.012(3) -0.004(5) 0.005(5)
O3B 0.107(8) 0.030(4) 0.030(4) -0.012(3) -0.004(5) 0.005(5)
O4W 0.18(3) 0.027(8) 0.20(3) -0.026(12) -0.15(2) 0.017(12)
O5W 0.17(2) 0.102(14) 0.17(2) 0.120(15) -0.158(19) -0.120(16)
O5B 0.14(3) 0.053(15) 0.26(4) 0.02(2) -0.01(3) 0.028(16)

loop_
_atom_type_symbol
_atom_type_description
_atom_type_scat_dispersion_real
_atom_type_scat_dispersion_imag
_atom_type_scat_source
C C 0.0033 0.0016 'International Tables Vol C Tables 4.2.6.8 and 6.1.1.4'
H H 0.0000 0.0000 'International Tables Vol C Tables 4.2.6.8 and 6.1.1.4'
O O 0.0106 0.0060 'International Tables Vol C Tables 4.2.6.8 and 6.1.1.4'
Co Co 0.3494 0.9721 'International Tables Vol C Tables 4.2.6.8 and 6.1.1.4'
Sb Sb -0.5866 1.5461 'International Tables Vol C Tables 4.2.6.8 and 6.1.1.4'

loop_
_geom_angle_atom_site_label_1
_geom_angle_atom_site_label_2
_geom_angle_atom_site_label_3
_geom_angle
_geom_angle_site_symmetry_1
_geom_angle_site_symmetry_3
_geom_angle_publ_flag
O37 Sb1 Co1 39.69(12) . . ?
O37 Sb1 O39 93.51(17) . . ?
O37 Sb1 O40 169.90(17) . . ?
O38 Sb1 Co1 40.50(12) . . ?
O38 Sb1 O37 80.11(17) . . ?
O38 Sb1 O39 93.52(17) . . ?
O38 Sb1 O40 93.31(17) . . ?
O38 Sb1 O41 93.50(17) . . ?
O38 Sb1 O42 170.82(17) . . ?
O39 Sb1 Co1 92.61(12) . . ?
O39 Sb1 O40 79.15(16) . . ?
O40 Sb1 Co1 132.91(12) . . ?
O41 Sb1 Co1 97.87(13) . . ?
O41 Sb1 O37 95.49(17) . . ?
O41 Sb1 O39 169.41(18) . . ?
O41 Sb1 O40 92.54(17) . . ?
O42 Sb1 Co1 133.48(12) . . ?
O42 Sb1 O37 93.90(17) . . ?
O42 Sb1 O39 93.78(17) . . ?
O42 Sb1 O40 93.51(17) . . ?
O42 Sb1 O41 80.07(17) . . ?
O10 Sb2 O11 74.80(16) . . ?
O10 Sb2 O43 79.34(17) . . ?
O39 Sb2 O10 97.92(17) . . ?
O39 Sb2 O11 84.37(17) . . ?
O39 Sb2 O43 85.98(16) . . ?
O43 Sb2 O11 150.79(17) . . ?
O28 Sb3 O29 75.78(17) . . ?
O28 Sb3 O43 78.88(17) . . ?
O37 Sb3 O28 95.85(17) . . ?
O37 Sb3 O29 85.10(16) . . ?
O37 Sb3 O43 84.82(16) . . ?
O43 Sb3 O29 151.55(16) . . ?
O22 Sb4 O23 75.29(18) . . ?
O22 Sb4 O43 79.81(18) . . ?
O42 Sb4 O22 97.45(18) . . ?
O42 Sb4 O23 82.86(17) . . ?
O42 Sb4 O43 86.19(16) . . ?
O43 Sb4 O23 151.15(17) . . ?
O4 Sb5 O5 75.49(17) . . ?
O4 Sb5 O44 77.66(16) . . ?
O41 Sb5 O4 97.07(17) . . ?
O41 Sb5 O5 85.34(17) . . ?
O41 Sb5 O44 85.01(16) . . ?
O44 Sb5 O5 150.05(17) . . ?
O34 Sb6 O35 74.54(17) . . ?
O34 Sb6 O44 79.76(17) . . ?
O40 Sb6 O34 97.93(17) . . ?
O40 Sb6 O35 83.47(17) . . ?
O40 Sb6 O44 86.33(16) . . ?
O44 Sb6 O35 150.66(16) . . ?
O15 Sb7 O13 74.58(17) . . ?
O15 Sb7 O44 80.37(17) . . ?
O38 Sb7 O13 82.56(17) . . ?
O38 Sb7 O15 96.88(17) . . ?
O38 Sb7 O44 86.74(16) . . ?
O44 Sb7 O13 151.27(17) . . ?
O1 Co1 Sb1 123.10(12) . . ?
O3 Co1 Sb1 103.15(13) . . ?
O3 Co1 O1 75.71(17) . . ?
O3 Co1 O8 88.05(17) . . ?
O8 Co1 Sb1 126.69(13) . . ?
O8 Co1 O1 110.20(18) . . ?
O9 Co1 Sb1 104.90(14) . . ?
O9 Co1 O1 84.48(18) . . ?
O9 Co1 O3 151.43(19) . . ?
O9 Co1 O8 79.60(17) . . ?
O9 Co1 O37 114.05(18) . . ?
O9 Co1 O38 92.53(17) . . ?
O37 Co1 Sb1 37.88(11) . . ?
O37 Co1 O1 154.61(17) . . ?
O37 Co1 O3 91.61(17) . . ?
O37 Co1 O8 90.90(17) . . ?
O37 Co1 O38 75.78(16) . . ?
O38 Co1 Sb1 37.97(11) . . ?
O38 Co1 O1 86.67(17) . . ?
O38 Co1 O3 106.43(17) . . ?
O38 Co1 O8 160.34(17) . . ?
O16 Co2 O21 156.3(2) . . ?
O17 Co2 O16 76.4(2) . . ?
O17 Co2 O21 89.87(19) . . ?
O19 Co2 O16 88.8(2) . . ?
O19 Co2 O17 107.41(19) . . ?
O19 Co2 O21 76.8(2) . . ?
O19 Co2 O39 90.57(18) . . ?
O19 Co2 O40 155.06(19) . . ?
O39 Co2 O16 91.6(2) . . ?
O39 Co2 O17 157.91(18) . . ?
O39 Co2 O21 107.04(18) . . ?
O40 Co2 O16 111.78(19) . . ?
O40 Co2 O17 91.63(17) . . ?
O40 Co2 O21 87.50(18) . . ?
O40 Co2 O39 75.43(15) . . ?
O27 Co3 O25 76.87(17) . . ?
O27 Co3 O41 89.93(17) . . ?
O31 Co3 O25 111.28(19) . . ?
O31 Co3 O27 88.78(18) . . ?
O31 Co3 O33 77.67(18) . . ?
O31 Co3 O41 88.43(17) . . ?
O31 Co3 O42 156.72(18) . . ?
O33 Co3 O25 88.94(17) . . ?
O33 Co3 O27 155.42(18) . . ?
O33 Co3 O41 109.83(17) . . ?
O41 Co3 O25 155.67(17) . . ?
O42 Co3 O25 89.08(17) . . ?
O42 Co3 O27 107.41(17) . . ?
O42 Co3 O33 92.09(17) . . ?
O42 Co3 O41 75.31(16) . . ?
O1 Co4 O13 86.92(18) . . ?
O1 Co4 O45 90.0(2) . . ?
O9 Co4 O1 83.40(18) . . ?
O9 Co4 O13 89.69(18) . . ?
O9 Co4 O45 90.9(2) . . ?
O9 Co4 O47 92.4(2) . . ?
O45 Co4 O13 176.7(2) . . ?
O46 Co4 O1 93.1(2) . . ?
O46 Co4 O9 176.3(2) . . ?
O46 Co4 O13 89.1(2) . . ?
O46 Co4 O45 90.1(2) . . ?
O46 Co4 O47 91.0(2) . . ?
O47 Co4 O1 174.7(2) . . ?
O47 Co4 O13 89.8(2) . . ?
O47 Co4 O45 93.4(2) . . ?
O7 Co5 O51 88.0(2) 2_657 . ?
O30 Co5 O7 172.9(2) . 2_657 ?
O30 Co5 O50 90.1(2) . . ?
O30 Co5 O51 86.5(2) . . ?
O48 Co5 O7 94.7(2) . 2_657 ?
O48 Co5 O30 90.6(2) . . ?
O48 Co5 O50 87.3(3) . . ?
O48 Co5 O51 176.2(3) . . ?
O49 Co5 O7 89.1(2) . 2_657 ?
O49 Co5 O30 95.3(2) . . ?
O49 Co5 O48 94.0(3) . . ?
O49 Co5 O50 174.5(2) . . ?
O49 Co5 O51 88.6(3) . . ?
O50 Co5 O7 85.4(2) . 2_657 ?
O50 Co5 O51 90.4(3) . . ?
O52 Co6 O32 96.9(4) . . ?
O52 Co6 O54 82.7(4) . . ?
O52 Co6 O55 80.8(5) . . ?
O52 Co6 O56 94.6(5) . . ?
O53 Co6 O32 98.1(4) . . ?
O53 Co6 O52 161.2(4) . . ?
O53 Co6 O54 86.8(5) . . ?
O53 Co6 O55 85.0(5) . . ?
O53 Co6 O56 96.1(5) . . ?
O54 Co6 O32 86.7(4) . . ?
O55 Co6 O32 175.6(4) . . ?
O55 Co6 O54 96.7(5) . . ?
O55 Co6 O56 84.0(4) . . ?
O56 Co6 O32 92.5(3) . . ?
O56 Co6 O54 177.1(5) . . ?
O25 Co7 O23 87.8(2) 1_455 1_455 ?
O25 Co7 O58 87.4(10) 1_455 . ?
O33 Co7 O23 88.0(2) 1_455 1_455 ?
O33 Co7 O25 88.1(3) 1_455 1_455 ?
O33 Co7 O57 87.5(3) 1_455 . ?
O33 Co7 O58 93.3(8) 1_455 . ?
O46 Co7 O23 101.0(3) . 1_455 ?
O46 Co7 O25 92.5(3) . 1_455 ?
O46 Co7 O33 171.0(4) . 1_455 ?
O46 Co7 O57 93.1(3) . . ?
O46 Co7 O58 77.8(8) . . ?
O57 Co7 O23 83.7(2) . 1_455 ?
O57 Co7 O25 170.6(3) . 1_455 ?
O57 Co7 O58 101.2(10) . . ?
O58 Co7 O23 174.9(10) . 1_455 ?
Co1 O1 Co4 92.16(17) . . ?
C1 O1 Co1 118.4(4) . . ?
C1 O1 Co4 149.3(4) . . ?
C2 O3 Co1 116.3(4) . . ?
C3 O4 Sb5 120.0(4) . . ?
C4 O5 Sb5 115.1(4) . . ?
C5 O7 Co5 122.5(4) . 2_657 ?
C5 O8 Co1 114.1(4) . . ?
Co1 O9 Co4 99.8(2) . . ?
C6 O9 Co1 114.5(3) . . ?
C6 O9 Co4 120.6(4) . . ?
C7 O10 Sb2 120.8(3) . . ?
C8 O11 Sb2 113.5(4) . . ?
Co4 O13 Sb7 114.3(2) . . ?
C9 O13 Sb7 113.8(4) . . ?
C9 O13 Co4 131.8(4) . . ?
C10 O15 Sb7 120.9(4) . . ?
C11 O16 Co2 115.5(4) . . ?
C12 O17 Co2 118.7(4) . . ?
C13 O19 Co2 119.7(5) . . ?
C14 O21 Co2 116.2(4) . . ?
C15 O22 Sb4 120.2(4) . . ?
Sb4 O23 Co7 111.1(2) . 1_655 ?
C16 O23 Sb4 114.0(4) . . ?
C16 O23 Co7 134.8(5) . 1_655 ?
Co3 O25 Co7 89.7(2) . 1_655 ?
C17 O25 Co3 117.7(4) . . ?
C17 O25 Co7 151.4(4) . 1_655 ?
C18 O27 Co3 115.6(4) . . ?
C19 O28 Sb3 119.6(4) . . ?
C20 O29 Sb3 113.3(4) . . ?
C20 O30 Co5 140.6(5) . . ?
C21 O31 Co3 117.6(4) . . ?
C21 O32 Co6 116.6(4) . . ?
Co7 O33 Co3 93.1(2) 1_655 . ?
C22 O33 Co3 114.8(4) . . ?
C22 O33 Co7 122.9(4) . 1_655 ?
C23 O34 Sb6 121.0(4) . . ?
C24 O35 Sb6 113.2(4) . . ?
Sb1 O37 Sb3 133.8(2) . . ?
Sb1 O37 Co1 102.42(17) . . ?
Sb3 O37 Co1 117.9(2) . . ?
Sb1 O38 Co1 101.53(17) . . ?
Sb7 O38 Sb1 133.2(2) . . ?
Sb7 O38 Co1 121.5(2) . . ?
Sb1 O39 Co2 102.83(18) . . ?
Sb2 O39 Sb1 133.2(2) . . ?
Sb2 O39 Co2 119.04(19) . . ?
Sb1 O40 Co2 102.58(17) . . ?
Sb6 O40 Sb1 133.5(2) . . ?
Sb6 O40 Co2 118.21(19) . . ?
Sb1 O41 Co3 102.12(17) . . ?
Sb5 O41 Sb1 134.1(2) . . ?
Sb5 O41 Co3 119.70(19) . . ?
Sb1 O42 Co3 102.50(18) . . ?
Sb4 O42 Sb1 132.7(2) . . ?
Sb4 O42 Co3 120.2(2) . . ?
Sb2 O43 Sb3 118.8(2) . . ?
Sb2 O43 Sb4 117.6(2) . . ?
Sb4 O43 Sb3 117.25(19) . . ?
Sb6 O44 Sb5 118.73(19) . . ?
Sb6 O44 Sb7 118.0(2) . . ?
Sb7 O44 Sb5 116.23(19) . . ?
Co4 O45 H45A 109(7) . . ?
Co4 O45 H45B 118(7) . . ?
H45A O45 H45B 116(2) . . ?
Co7 O46 Co4 161.8(4) . . ?
Co4 O47 H47A 106(7) . . ?
Co4 O47 H47B 111(7) . . ?
H47A O47 H47B 116(2) . . ?
Co5 O48 H48A 124(7) . . ?
Co5 O48 H48B 120(6) . . ?
H48A O48 H48B 116(2) . . ?
Co5 O49 H49A 121.6(18) . . ?
Co5 O49 H49B 121.4(18) . . ?
H49A O49 H49B 114.3(18) . . ?
Co5 O50 H50A 101(7) . . ?
Co5 O50 H50B 131(8) . . ?
H50A O50 H50B 115(2) . . ?
Co5 O51 H51A 110.8(18) . . ?
Co5 O51 H51B 110.7(18) . . ?
H51A O51 H51B 115(2) . . ?
Co6 O52 H52A 117(2) . . ?
Co6 O52 H52B 117(2) . . ?
H52A O52 H52B 115(2) . . ?
Co6 O53 H53A 119(2) . . ?
Co6 O53 H53B 119(2) . . ?
H53A O53 H53B 115(2) . . ?
Co6 O54 H54A 109(2) . . ?
Co6 O54 H54B 109(2) . . ?
H54A O54 H54B 116(2) . . ?
H54C O54B H54D 116.0(14) . . ?
Co6 O55 H55A 117(2) . . ?
Co6 O55 H55B 117(2) . . ?
H55A O55 H55B 116(2) . . ?
O56 O55 Co6 136.8(8) 2_756 . ?
O56 O55 H55A 89(6) 2_756 . ?
O56 O55 H55B 27(6) 2_756 . ?
Co6 O56 H55B 117(2) . 2_756 ?
Co6 O56 H56A 116(2) . . ?
Co6 O56 H56B 116(2) . . ?
O55 O56 Co6 138.7(8) 2_756 . ?
O55 O56 H55B 26(4) 2_756 2_756 ?
O55 O56 H56A 77(8) 2_756 . ?
O55 O56 H56B 87(7) 2_756 . ?
H56A O56 H55B 73(10) . 2_756 ?
H56A O56 H56B 116(2) . . ?
H56B O56 H55B 112(9) . 2_756 ?
Co7 O57 H57A 118.1(18) . . ?
Co7 O57 H57B 119.8(18) . . ?
H57A O57 H57B 117.4(19) . . ?
Co7 O58 H58A 108(3) . . ?
Co7 O58 H58B 108(3) . . ?
H58A O58 H58B 116(2) . . ?
H58C O58B H58D 115(2) . . ?
O1 C1 C2 115.8(6) . . ?
O2 C1 O1 125.7(6) . . ?
O2 C1 C2 118.4(6) . . ?
O3 C2 C1 110.0(5) . . ?
O3 C2 H2A 109.0 . . ?
O3 C2 C3 110.1(5) . . ?
C1 C2 H2A 109.0 . . ?
C3 C2 C1 109.7(5) . . ?
C3 C2 H2A 109.0 . . ?
O4 C3 C2 110.1(5) . . ?
O4 C3 H3A 108.4 . . ?
O4 C3 C4 111.8(5) . . ?
C2 C3 H3A 108.4 . . ?
C4 C3 C2 109.6(5) . . ?
C4 C3 H3A 108.4 . . ?
O5 C4 C3 115.7(5) . . ?
O6 C4 O5 125.3(7) . . ?
O6 C4 C3 118.9(6) . . ?
O7 C5 C6 117.2(5) . . ?
O8 C5 O7 124.6(6) . . ?
O8 C5 C6 118.1(5) . . ?
O9 C6 C5 109.8(5) . . ?
O9 C6 H6A 108.8 . . ?
O9 C6 C7 110.7(5) . . ?
C5 C6 H6A 108.8 . . ?
C5 C6 C7 110.0(5) . . ?
C7 C6 H6A 108.8 . . ?
O10 C7 C6 111.9(5) . . ?
O10 C7 H7A 108.2 . . ?
O10 C7 C8 112.6(5) . . ?
C6 C7 H7A 108.2 . . ?
C6 C7 C8 107.6(5) . . ?
C8 C7 H7A 108.2 . . ?
O11 C8 C7 117.0(5) . . ?
O12 C8 O11 125.3(6) . . ?
O12 C8 C7 117.7(6) . . ?
O13 C9 C10 115.8(6) . . ?
O14 C9 O13 124.9(6) . . ?
O14 C9 C10 119.3(6) . . ?
O15 C10 C9 112.3(5) . . ?
O15 C10 H10A 108.7 . . ?
O15 C10 C11 109.1(5) . . ?
C9 C10 H10A 108.7 . . ?
C11 C10 C9 109.2(5) . . ?
C11 C10 H10A 108.7 . . ?
O16 C11 C10 109.5(6) . . ?
O16 C11 H11A 109.5 . . ?
O16 C11 C12 108.5(5) . . ?
C10 C11 H11A 109.5 . . ?
C10 C11 C12 110.3(5) . . ?
C12 C11 H11A 109.5 . . ?
O17 C12 C11 117.1(6) . . ?
O18 C12 O17 125.5(7) . . ?
O18 C12 C11 117.4(6) . . ?
O19 C13 C14 117.2(6) . . ?
O20 C13 O19 124.6(7) . . ?
O20 C13 C14 118.1(7) . . ?
O21 C14 C13 107.9(6) . . ?
O21 C14 H14A 109.6 . . ?
O21 C14 C15 110.4(5) . . ?
C13 C14 H14A 109.6 . . ?
C15 C14 C13 109.6(6) . . ?
C15 C14 H14A 109.6 . . ?
O22 C15 C14 109.5(6) . . ?
O22 C15 H15A 108.9 . . ?
O22 C15 C16 111.0(6) . . ?
C14 C15 H15A 108.9 . . ?
C14 C15 C16 109.4(6) . . ?
C16 C15 H15A 108.9 . . ?
O23 C16 C15 117.4(6) . . ?
O24 C16 O23 124.1(7) . . ?
O24 C16 C15 118.5(7) . . ?
O25 C17 C18 117.5(5) . . ?
O26 C17 O25 124.7(6) . . ?
O26 C17 C18 117.8(6) . . ?
O27 C18 C17 109.7(5) . . ?
O27 C18 H18A 109.2 . . ?
O27 C18 C19 109.3(5) . . ?
C17 C18 H18A 109.2 . . ?
C17 C18 C19 110.1(5) . . ?
C19 C18 H18A 109.2 . . ?
O28 C19 C18 109.9(5) . . ?
O28 C19 H19A 108.2 . . ?
O28 C19 C20 112.5(5) . . ?
C18 C19 H19A 108.2 . . ?
C20 C19 C18 109.7(5) . . ?
C20 C19 H19A 108.2 . . ?
O29 C20 C19 117.2(5) . . ?
O30 C20 O29 125.7(6) . . ?
O30 C20 C19 117.1(6) . . ?
O31 C21 C22 117.7(5) . . ?
O32 C21 O31 125.1(6) . . ?
O32 C21 C22 117.2(6) . . ?
O33 C22 C21 109.4(5) . . ?
O33 C22 H22A 109.0 . . ?
O33 C22 C23 110.2(5) . . ?
C21 C22 H22A 109.0 . . ?
C21 C22 C23 110.3(5) . . ?
C23 C22 H22A 109.0 . . ?
O34 C23 C22 109.9(5) . . ?
O34 C23 H23A 108.5 . . ?
O34 C23 C24 112.5(5) . . ?
C22 C23 H23A 108.5 . . ?
C24 C23 C22 108.8(5) . . ?
C24 C23 H23A 108.5 . . ?
O35 C24 C23 116.9(6) . . ?
O36 C24 O35 124.6(7) . . ?
O36 C24 C23 118.5(6) . . ?
O59 Co8 O59 180.0 . 2_676 ?
O59 Co8 O61 91.4(2) . 2_676 ?
O59 Co8 O61 88.6(2) 2_676 2_676 ?
O59 Co8 O61 88.6(2) . . ?
O59 Co8 O61 91.4(2) 2_676 . ?
O60 Co8 O59 89.3(2) . . ?
O60 Co8 O59 89.3(2) 2_676 2_676 ?
O60 Co8 O59 90.7(2) 2_676 . ?
O60 Co8 O59 90.7(2) . 2_676 ?
O60 Co8 O60 180.0 2_676 . ?
O60 Co8 O61 91.6(3) . . ?
O60 Co8 O61 91.6(3) 2_676 2_676 ?
O60 Co8 O61 88.4(3) . 2_676 ?
O60 Co8 O61 88.4(3) 2_676 . ?
O61 Co8 O61 180.0(4) 2_676 . ?
Co8 O59 H59A 118.5(18) . . ?
Co8 O59 H59B 118.6(18) . . ?
H59A O59 H59B 117(2) . . ?
Co8 O60 H60A 106(8) . . ?
Co8 O60 H60B 109(8) . . ?
H60A O60 H60B 115(2) . . ?
Co8 O61 H61A 115.6(19) . . ?
Co8 O61 H61B 115.8(19) . . ?
H61A O61 H61B 117(2) . . ?
H1C O1W H1D 116(2) . . ?
H2C O2W H2D 115.5(14) . . ?
H3C O3W H3D 116(2) . . ?
H3E O3B H3F 115.8(14) . . ?
H4C O4W H4D 115.8(14) . . ?
H5C O5W H5D 116.0(14) . . ?
H5E O5B H5F 115.8(14) . . ?

loop_
_geom_bond_atom_site_label_1
_geom_bond_atom_site_label_2
_geom_bond_distance
_geom_bond_site_symmetry_2
_geom_bond_publ_flag
Sb1 Co1 3.1531(9) . ?
Sb1 O37 1.983(4) . ?
Sb1 O38 1.980(4) . ?
Sb1 O39 1.985(4) . ?
Sb1 O40 1.993(4) . ?
Sb1 O41 1.981(4) . ?
Sb1 O42 1.981(4) . ?
Sb2 O10 2.020(4) . ?
Sb2 O11 2.331(4) . ?
Sb2 O39 1.972(4) . ?
Sb2 O43 2.094(4) . ?
Sb3 O28 2.002(4) . ?
Sb3 O29 2.297(4) . ?
Sb3 O37 1.988(4) . ?
Sb3 O43 2.123(4) . ?
Sb4 O22 2.021(5) . ?
Sb4 O23 2.271(5) . ?
Sb4 O42 1.978(4) . ?
Sb4 O43 2.106(4) . ?
Sb5 O4 2.001(4) . ?
Sb5 O5 2.262(5) . ?
Sb5 O41 1.977(4) . ?
Sb5 O44 2.137(4) . ?
Sb6 O34 2.016(4) . ?
Sb6 O35 2.339(4) . ?
Sb6 O40 1.969(4) . ?
Sb6 O44 2.086(4) . ?
Sb7 O13 2.326(5) . ?
Sb7 O15 2.002(5) . ?
Sb7 O38 1.969(4) . ?
Sb7 O44 2.086(4) . ?
Co1 O1 2.124(4) . ?
Co1 O3 2.096(5) . ?
Co1 O8 2.101(4) . ?
Co1 O9 2.017(5) . ?
Co1 O37 2.062(4) . ?
Co1 O38 2.090(4) . ?
Co2 O16 2.102(6) . ?
Co2 O17 2.087(4) . ?
Co2 O19 2.051(5) . ?
Co2 O21 2.103(5) . ?
Co2 O39 2.072(4) . ?
Co2 O40 2.071(4) . ?
Co3 O25 2.104(5) . ?
Co3 O27 2.088(4) . ?
Co3 O31 2.078(4) . ?
Co3 O33 2.082(5) . ?
Co3 O41 2.091(4) . ?
Co3 O42 2.081(4) . ?
Co4 O1 2.163(5) . ?
Co4 O9 2.020(5) . ?
Co4 O13 2.189(5) . ?
Co4 O45 2.188(6) . ?
Co4 O46 1.959(6) . ?
Co4 O47 2.134(5) . ?
Co5 O7 2.118(5) 2_657 ?
Co5 O30 2.059(5) . ?
Co5 O48 2.051(6) . ?
Co5 O49 2.024(6) . ?
Co5 O50 2.089(6) . ?
Co5 O51 2.149(6) . ?
Co6 O32 2.228(6) . ?
Co6 O52 2.078(10) . ?
Co6 O53 2.062(11) . ?
Co6 O54 2.172(14) . ?
Co6 O55 2.085(11) . ?
Co6 O56 2.090(12) . ?
Co7 O23 2.330(6) 1_455 ?
Co7 O25 2.157(7) 1_455 ?
Co7 O33 2.059(6) 1_455 ?
Co7 O46 1.688(7) . ?
Co7 O57 2.069(7) . ?
Co7 O58 2.19(3) . ?
O1 C1 1.280(8) . ?
O2 C1 1.236(8) . ?
O3 C2 1.425(7) . ?
O4 C3 1.416(7) . ?
O5 C4 1.275(9) . ?
O6 C4 1.235(8) . ?
O7 C5 1.269(7) . ?
O8 C5 1.269(7) . ?
O9 C6 1.417(7) . ?
O10 C7 1.412(7) . ?
O11 C8 1.266(8) . ?
O12 C8 1.247(8) . ?
O13 C9 1.285(9) . ?
O14 C9 1.231(9) . ?
O15 C10 1.423(7) . ?
O16 C11 1.431(9) . ?
O17 C12 1.265(8) . ?
O18 C12 1.250(8) . ?
O19 C13 1.267(9) . ?
O20 C13 1.238(9) . ?
O21 C14 1.425(9) . ?
O22 C15 1.416(8) . ?
O23 C16 1.264(9) . ?
O24 C16 1.261(9) . ?
O25 C17 1.270(8) . ?
O26 C17 1.243(8) . ?
O27 C18 1.429(7) . ?
O28 C19 1.417(7) . ?
O29 C20 1.269(8) . ?
O30 C20 1.248(7) . ?
O31 C21 1.269(8) . ?
O32 C21 1.256(7) . ?
O33 C22 1.431(7) . ?
O34 C23 1.421(7) . ?
O35 C24 1.280(8) . ?
O36 C24 1.239(8) . ?
O45 H45A 0.820(10) . ?
O45 H45B 0.820(10) . ?
O47 H47A 0.818(10) . ?
O47 H47B 0.818(10) . ?
O48 H48A 0.819(10) . ?
O48 H48B 0.819(10) . ?
O49 H49A 0.825(10) . ?
O49 H49B 0.826(10) . ?
O50 H50A 0.822(10) . ?
O50 H50B 0.822(10) . ?
O51 H51A 0.823(10) . ?
O51 H51B 0.824(10) . ?
O52 H52A 0.823(10) . ?
O52 H52B 0.823(10) . ?
O53 H53A 0.821(10) . ?
O53 H53B 0.822(10) . ?
O54 H54A 0.820(10) . ?
O54 H54B 0.820(10) . ?
O54B H54C 0.8200(10) . ?
O54B H54D 0.8200(10) . ?
O55 H55A 0.821(10) . ?
O55 H55B 0.821(10) . ?
O55 O56 1.505(17) 2_756 ?
O56 H56A 0.820(10) . ?
O56 H56B 0.821(10) . ?
O57 H57A 0.819(10) . ?
O57 H57B 0.811(10) . ?
O58 H58A 0.820(10) . ?
O58 H58B 0.819(10) . ?
O58B H58C 0.822(10) . ?
O58B H58D 0.823(10) . ?
C1 C2 1.536(9) . ?
C2 H2A 1.0000 . ?
C2 C3 1.532(9) . ?
C3 H3A 1.0000 . ?
C3 C4 1.526(9) . ?
C5 C6 1.522(8) . ?
C6 H6A 1.0000 . ?
C6 C7 1.531(9) . ?
C7 H7A 1.0000 . ?
C7 C8 1.533(8) . ?
C9 C10 1.529(9) . ?
C10 H10A 1.0000 . ?
C10 C11 1.518(9) . ?
C11 H11A 1.0000 . ?
C11 C12 1.543(10) . ?
C13 C14 1.547(11) . ?
C14 H14A 1.0000 . ?
C14 C15 1.514(11) . ?
C15 H15A 1.0000 . ?
C15 C16 1.531(10) . ?
C17 C18 1.521(9) . ?
C18 H18A 1.0000 . ?
C18 C19 1.542(9) . ?
C19 H19A 1.0000 . ?
C19 C20 1.517(9) . ?
C21 C22 1.521(9) . ?
C22 H22A 1.0000 . ?
C22 C23 1.530(8) . ?
C23 H23A 1.0000 . ?
C23 C24 1.522(9) . ?
Co8 O59 2.073(5) . ?
Co8 O59 2.073(5) 2_676 ?
Co8 O60 2.058(6) 2_676 ?
Co8 O60 2.058(6) . ?
Co8 O61 2.101(6) . ?
Co8 O61 2.101(6) 2_676 ?
O59 H59A 0.817(10) . ?
O59 H59B 0.816(10) . ?
O60 H60A 0.822(10) . ?
O60 H60B 0.821(10) . ?
O61 H61A 0.817(10) . ?
O61 H61B 0.817(10) . ?
O1W H1C 0.821(10) . ?
O1W H1D 0.822(10) . ?
O2W H2C 0.8200(10) . ?
O2W H2D 0.8201(11) . ?
O3W H3C 0.818(10) . ?
O3W H3D 0.818(10) . ?
O3B H3E 0.8200(11) . ?
O3B H3F 0.8200(13) . ?
O4W H4C 0.8200(10) . ?
O4W H4D 0.8200(10) . ?
O5W H5C 0.8200(10) . ?
O5W H5D 0.8200(10) . ?
O5B H5E 0.8200(11) . ?
O5B H5F 0.820(2) . ?

loop_
_geom_hbond_atom_site_label_D
_geom_hbond_atom_site_label_H
_geom_hbond_atom_site_label_A
_geom_hbond_distance_DH
_geom_hbond_distance_HA
_geom_hbond_distance_DA
_geom_hbond_angle_DHA
_geom_hbond_site_symmetry_A
_geom_hbond_publ_flag
O45 H45A O12 0.820(10) 2.02(4) 2.802(9) 160(10) 2_567 yes
O58B^b H58C^b O2 0.822(10) 1.87(7) 2.668(15) 163(22) . yes
O45 H45B O26 0.820(10) 1.89(3) 2.679(8) 160(9) 1_455 yes
O47 H47A O14 0.818(10) 2.01(4) 2.785(8) 158(10) . yes
O47 H47B O12 0.818(10) 2.29(5) 2.980(9) 143(7) . yes
O48 H48A O24 0.819(10) 1.92(2) 2.731(8) 170(11) 1_545 yes
O48 H48B O6 0.819(10) 1.93(4) 2.704(7) 157(9) . yes
O49 H49A O49 0.825(10) 2.65(6) 3.115(12) 117(5) 2_657 yes
O49 H49A O1W 0.825(10) 1.96(4) 2.701(9) 148(7) . yes
O58^a H58A^a O2 0.820(10) 2.42(19) 2.78(3) 108(16) . yes
O54^a H54B^a O24 0.820(10) 2.46(4) 3.259(15) 165(14) 2_766 yes
O54^a H54A^a O36 0.820(10) 2.17(12) 2.754(14) 128(13) 2_766 yes
O58^a H58B^a O36 0.819(10) 2.39(19) 2.76(3) 109(15) 2_666 yes
O58B^b H58D^b O53 0.823(10) 2.1(2) 2.692(19) 124(22) 1_455 yes
O3B^b H3F^b O55 0.8200(13) 2.7(4) 3.04(4) 109(30) 2_756 yes
O3W^a H3C^a O2W 0.818(10) 2.18(9) 2.906(16) 148(15) 1_645 yes
O5B^b H5E^b O4W 0.8200(11) 2.19(3) 3.01(3) 175(21) 2_657 yes
O49 H49B O8 0.826(10) 2.19(4) 2.763(7) 127(4) 2_657 yes
O49 H49B O29 0.826(10) 2.65(2) 3.360(7) 145(3) 2_657 yes
O50 H50A O12 0.822(10) 1.90(3) 2.699(8) 163(9) 1_645 yes
O50 H50B O14 0.822(10) 2.50(7) 3.177(9) 141(10) 1_645 yes
O51 H51A O5W^a 0.823(10) 1.89(2) 2.690(15) 164(5) . yes
O51 H51A O5B^b 0.823(10) 2.30(6) 2.82(3) 122(6) . yes
O51 H51B O8 0.824(10) 2.61(7) 3.027(8) 113(6) 2_657 yes
O51 H51B O45 0.824(10) 2.18(4) 2.928(9) 151(7) 2_657 yes
O52 H52A O14 0.823(10) 2.13(11) 2.752(12) 133(13) 2_666 yes
O52 H52B O3W^a 0.823(10) 2.14(11) 2.794(17) 136(14) 2_756 yes
O53 H53A O58B^b 0.821(10) 1.93(6) 2.692(19) 154(12) 1_655 yes
O53 H53B O3W^a 0.822(10) 2.07(3) 2.881(18) 167(11) . yes
O53 H53B O3B^b 0.822(10) 2.11(11) 2.66(5) 125(10) . yes
O55 H55A O18 0.821(10) 1.94(4) 2.738(12) 165(13) 1_645 yes
O55 H55B O3B^b 0.821(10) 2.57(13) 3.04(4) 118(12) 2_756 yes
O55 H55B O56 0.821(10) 0.86(7) 1.505(17) 127(10) 2_756 yes
O56 H56A O5 0.820(10) 2.23(4) 2.946(13) 147(7) . yes
O56 H56A O3B^b 0.820(10) 1.86(4) 2.58(3) 147(3) . yes
O56 H56B O18 0.821(10) 2.10(2) 2.856(14) 154(5) 2_666 yes
O57 H57A O24 0.819(10) 2.05(2) 2.790(8) 151(3) 1_455 yes
O57 H57B O32 0.811(10) 2.31(3) 2.854(7) 125(3) 2_666 yes
O57 H57B O36 0.811(10) 2.64(8) 3.073(7) 116(7) 1_455 yes
C3 H3A O59 1.00 2.59 3.482(8) 149.1 2_666 yes
C3 H3A O60 1.00 2.55 3.386(8) 141.1 2_666 yes
C11 H11A O2W 1.00 2.59 3.131(11) 113.9 . yes
O59 H59A O35 0.817(10) 1.973(12) 2.773(7) 166(3) . yes
O59 H59B O2 0.816(10) 2.10(4) 2.796(8) 144(7) 2_666 yes
O60 H60A O18 0.822(10) 1.97(5) 2.720(8) 151(10) . yes
O60 H60B O54^a 0.821(10) 2.15(7) 2.827(13) 140(9) 1_465 yes
O60 H60B O54B^b 0.821(10) 2.38(8) 2.859(13) 118(7) 1_465 yes
O61 H61A O54B^b 0.817(10) 2.41(3) 3.117(14) 145(5) 2_766 yes
O61 H61B O4W 0.817(10) 2.36(2) 3.16(2) 167(3) 1_565 yes
O1W H1C O20 0.821(10) 1.92(4) 2.658(8) 150(8) 1_545 yes
O1W H1D O3 0.822(10) 1.90(3) 2.701(7) 166(10) . yes
O2W H2D O4W 0.8201(11) 2.29(4) 3.01(3) 146(7) 1_565 yes
O4W H4C O58B^b 0.8200(10) 2.53(14) 3.04(3) 121(14) . yes
O4W H4D O2W 0.8200(10) 2.60(15) 3.01(3) 112(13) 1_545 yes
O4W H4D O5B^b 0.8200(10) 2.26(4) 3.01(3) 151(5) 2_657 yes

loop_
_geom_torsion_atom_site_label_1
_geom_torsion_atom_site_label_2
_geom_torsion_atom_site_label_3
_geom_torsion_atom_site_label_4
_geom_torsion
_geom_torsion_site_symmetry_1
_geom_torsion_site_symmetry_2
_geom_torsion_site_symmetry_3
_geom_torsion_site_symmetry_4
_geom_torsion_publ_flag
Sb2 O10 C7 C6 131.6(4) . . . . ?
Sb2 O10 C7 C8 10.3(7) . . . . ?
Sb2 O11 C8 O12 169.8(6) . . . . ?
Sb2 O11 C8 C7 -7.6(7) . . . . ?
Sb3 O28 C19 C18 137.1(4) . . . . ?
Sb3 O28 C19 C20 14.6(6) . . . . ?
Sb3 O29 C20 O30 177.6(5) . . . . ?
Sb3 O29 C20 C19 -1.4(6) . . . . ?
Sb4 O22 C15 C14 133.2(5) . . . . ?
Sb4 O22 C15 C16 12.2(7) . . . . ?
Sb4 O23 C16 O24 172.0(7) . . . . ?
Sb4 O23 C16 C15 -9.3(8) . . . . ?
Sb5 O4 C3 C2 137.7(4) . . . . ?
Sb5 O4 C3 C4 15.6(6) . . . . ?
Sb5 O5 C4 O6 175.9(5) . . . . ?
Sb5 O5 C4 C3 -0.7(7) . . . . ?
Sb6 O34 C23 C22 133.5(4) . . . . ?
Sb6 O34 C23 C24 12.1(6) . . . . ?
Sb6 O35 C24 O36 169.8(6) . . . . ?
Sb6 O35 C24 C23 -8.5(7) . . . . ?
Sb7 O13 C9 O14 172.9(6) . . . . ?
Sb7 O13 C9 C10 -6.7(7) . . . . ?
Sb7 O15 C10 C9 16.7(7) . . . . ?
Sb7 O15 C10 C11 138.0(4) . . . . ?
Co1 O1 C1 O2 -167.9(6) . . . . ?
Co1 O1 C1 C2 9.9(7) . . . . ?
Co1 O3 C2 C1 -17.7(6) . . . . ?
Co1 O3 C2 C3 103.2(5) . . . . ?
Co1 O8 C5 O7 173.8(5) . . . . ?
Co1 O8 C5 C6 -5.7(7) . . . . ?
Co1 O9 C6 C5 -21.8(6) . . . . ?
Co1 O9 C6 C7 99.8(5) . . . . ?
Co2 O16 C11 C10 101.1(5) . . . . ?
Co2 O16 C11 C12 -19.3(7) . . . . ?
Co2 O17 C12 O18 -173.5(5) . . . . ?
Co2 O17 C12 C11 5.6(7) . . . . ?
Co2 O19 C13 O20 -174.6(7) . . . . ?
Co2 O19 C13 C14 1.3(9) . . . . ?
Co2 O21 C14 C13 -15.3(7) . . . . ?
Co2 O21 C14 C15 104.4(6) . . . . ?
Co3 O25 C17 O26 -175.9(5) . . . . ?
Co3 O25 C17 C18 3.4(7) . . . . ?
Co3 O27 C18 C17 -16.8(6) . . . . ?
Co3 O27 C18 C19 104.1(5) . . . . ?
Co3 O31 C21 O32 -177.4(5) . . . . ?
Co3 O31 C21 C22 0.0(7) . . . . ?
Co3 O33 C22 C21 -18.0(6) . . . . ?
Co3 O33 C22 C23 103.4(5) . . . . ?
Co4 O1 C1 O2 17.5(13) . . . . ?
Co4 O1 C1 C2 -164.6(6) . . . . ?
Co4 O9 C6 C5 97.3(5) . . . . ?
Co4 O9 C6 C7 -141.0(4) . . . . ?
Co4 O13 C9 O14 -11.4(10) . . . . ?
Co4 O13 C9 C10 169.0(4) . . . . ?
Co5 O7 C5 O8 -30.6(8) 2_657 . . . ?
Co5 O7 C5 C6 148.9(4) 2_657 . . . ?
Co5 O30 C20 O29 -35.1(11) . . . . ?
Co5 O30 C20 C19 144.0(6) . . . . ?
Co6 O32 C21 O31 -23.7(8) . . . . ?
Co6 O32 C21 C22 158.9(4) . . . . ?
Co7 O23 C16 O24 -11.8(12) 1_655 . . . ?
Co7 O23 C16 C15 167.0(5) 1_655 . . . ?
Co7 O25 C17 O26 22.0(14) 1_655 . . . ?
Co7 O25 C17 C18 -158.7(7) 1_655 . . . ?
Co7 O33 C22 C21 93.7(5) 1_655 . . . ?
Co7 O33 C22 C23 -144.9(4) 1_655 . . . ?
O1 C1 C2 O3 5.0(8) . . . . ?
O1 C1 C2 C3 -116.2(6) . . . . ?
O2 C1 C2 O3 -176.9(6) . . . . ?
O2 C1 C2 C3 61.8(8) . . . . ?
O3 C2 C3 O4 -72.0(6) . . . . ?
O3 C2 C3 C4 51.4(6) . . . . ?
O4 C3 C4 O5 -8.7(7) . . . . ?
O4 C3 C4 O6 174.4(6) . . . . ?
O7 C5 C6 O9 -161.4(5) . . . . ?
O7 C5 C6 C7 76.5(7) . . . . ?
O8 C5 C6 O9 18.1(8) . . . . ?
O8 C5 C6 C7 -104.0(6) . . . . ?
O9 C6 C7 O10 -67.0(6) . . . . ?
O9 C6 C7 C8 57.2(6) . . . . ?
O10 C7 C8 O11 -0.5(8) . . . . ?
O10 C7 C8 O12 -178.1(6) . . . . ?
O13 C9 C10 O15 -4.8(8) . . . . ?
O13 C9 C10 C11 -126.0(6) . . . . ?
O14 C9 C10 O15 175.5(6) . . . . ?
O14 C9 C10 C11 54.4(8) . . . . ?
O15 C10 C11 O16 -68.6(6) . . . . ?
O15 C10 C11 C12 50.8(7) . . . . ?
O16 C11 C12 O17 9.1(8) . . . . ?
O16 C11 C12 O18 -171.7(6) . . . . ?
O19 C13 C14 O21 9.3(9) . . . . ?
O19 C13 C14 C15 -111.0(7) . . . . ?
O20 C13 C14 O21 -174.5(7) . . . . ?
O20 C13 C14 C15 65.2(9) . . . . ?
O21 C14 C15 O22 -66.2(7) . . . . ?
O21 C14 C15 C16 55.7(7) . . . . ?
O22 C15 C16 O23 -0.7(9) . . . . ?
O22 C15 C16 O24 178.1(7) . . . . ?
O23 Co7 O46 Co4 -21.5(13) 1_455 . . . ?
O25 Co7 O46 Co4 -109.7(11) 1_455 . . . ?
O25 C17 C18 O27 8.7(8) . . . . ?
O25 C17 C18 C19 -111.6(6) . . . . ?
O26 C17 C18 O27 -172.0(6) . . . . ?
O26 C17 C18 C19 67.7(7) . . . . ?
O27 C18 C19 O28 -69.1(6) . . . . ?
O27 C18 C19 C20 55.1(6) . . . . ?
O28 C19 C20 O29 -7.7(7) . . . . ?
O28 C19 C20 O30 173.2(5) . . . . ?
O31 C21 C22 O33 11.9(8) . . . . ?
O31 C21 C22 C23 -109.4(6) . . . . ?
O32 C21 C22 O33 -170.5(5) . . . . ?
O32 C21 C22 C23 68.2(7) . . . . ?
O33 C22 C23 O34 -69.6(6) . . . . ?
O33 C22 C23 C24 54.0(6) . . . . ?
O34 C23 C24 O35 -0.9(8) . . . . ?
O34 C23 C24 O36 -179.3(6) . . . . ?
O57 Co7 O46 Co4 62.7(12) . . . . ?
O58 Co7 O46 Co4 163.5(15) . . . . ?
C1 C2 C3 O4 49.2(6) . . . . ?
C1 C2 C3 C4 172.6(5) . . . . ?
C2 C3 C4 O5 -131.1(6) . . . . ?
C2 C3 C4 O6 52.0(8) . . . . ?
C5 C6 C7 O10 54.5(6) . . . . ?
C5 C6 C7 C8 178.7(5) . . . . ?
C6 C7 C8 O11 -124.2(6) . . . . ?
C6 C7 C8 O12 58.1(8) . . . . ?
C9 C10 C11 O16 54.5(7) . . . . ?
C9 C10 C11 C12 173.8(5) . . . . ?
C10 C11 C12 O17 -110.8(7) . . . . ?
C10 C11 C12 O18 68.4(8) . . . . ?
C13 C14 C15 O22 52.6(7) . . . . ?
C13 C14 C15 C16 174.5(5) . . . . ?
C14 C15 C16 O23 -121.7(7) . . . . ?
C14 C15 C16 O24 57.1(9) . . . . ?
C17 C18 C19 O28 51.5(6) . . . . ?
C17 C18 C19 C20 175.7(5) . . . . ?
C18 C19 C20 O29 -130.3(5) . . . . ?
C18 C19 C20 O30 50.6(7) . . . . ?
C21 C22 C23 O34 51.3(6) . . . . ?
C21 C22 C23 C24 174.9(5) . . . . ?
C22 C23 C24 O35 -122.9(6) . . . . ?
C22 C23 C24 O36 58.7(8) . . . . ?
